data_2223473
loop_
_publ_author_name
'Krishnaiah, M.'
'Surendra Babu, V. H. H.'
'Syam Prasad, G.'
'Suresh Reddy, C.'
'Puranik, Vedavati G.'

_publ_section_title
;
 Diethyl [(5-chloro-2-hydroxyanilino)(4-chlorophenyl)methyl]phosphonate
;
_journal_coeditor_code LH2891
_journal_issue 10
_journal_name_full 'Acta Crystallographica Section E'
_journal_page_first o2506
_journal_page_last o2507
_journal_paper_doi 10.1107/S1600536809037039
_journal_volume 65
_journal_year 2009
_chemical_formula_iupac 'C17 H20 Cl2 N O4 P'
_chemical_formula_moiety 'C17 H20 Cl2 N O4 P'
_chemical_formula_sum 'C17 H20 Cl2 N O4 P'
_chemical_formula_weight 404.21
_chemical_name_common
;
[(5-chloro-2-hydroxy-anilino)-(4-chloro-phenyl)-methyl] -phosphonic acid
diethyl ester
;
_chemical_name_systematic
;
Diethyl
[(5-chloro-2-hydroxyanilino)(4-chlorophenyl)methyl]phosphonate
;
_space_group_IT_number 2
_symmetry_cell_setting triclinic
_symmetry_space_group_name_Hall '-P 1'
_symmetry_space_group_name_H-M 'P -1'
_atom_sites_solution_hydrogens geom
_atom_sites_solution_primary direct
_atom_sites_solution_secondary difmap
_audit_creation_method SHELXL-97
_cell_angle_alpha 82.817(6)
_cell_angle_beta 80.842(6)
_cell_angle_gamma 70.323(6)
_cell_formula_units_Z 2
_cell_length_a 7.790(3)
_cell_length_b 9.297(4)
_cell_length_c 14.372(6)
_cell_measurement_reflns_used 4863
_cell_measurement_temperature 294(2)
_cell_measurement_theta_max 28.4
_cell_measurement_theta_min 2.3
_cell_volume 964.7(7)
_computing_cell_refinement 'SAINT (Bruker 2002)'
_computing_data_collection 'SMART (Bruker 2001)'
_computing_data_reduction 'SAINT (Bruker 2002)'
_computing_molecular_graphics 'ZORTEP-II (Zsolnai, 1997) and PLATON (Spek, 2009)'
_computing_publication_material
;
'enCIFer (Allen <i>et al.</i>,  2004) and PARST (Nardelli,
1995)'
;
_computing_structure_refinement 'SHELXL-97 (Sheldrick, 2008)'
_computing_structure_solution 'SHELXS-97 (Sheldrick, 2008)'
_diffrn_ambient_temperature 294(2)
_diffrn_measured_fraction_theta_full 0.997
_diffrn_measured_fraction_theta_max 0.893
_diffrn_measurement_device_type 'Siemens SMART CCD area-detector'
_diffrn_measurement_method '\w scans'
_diffrn_radiation_monochromator graphite
_diffrn_radiation_source 'fine-focus sealed tube'
_diffrn_radiation_type MoK\a
_diffrn_radiation_wavelength 0.71073
_diffrn_reflns_av_R_equivalents 0.0166
_diffrn_reflns_av_sigmaI/netI 0.0180
_diffrn_reflns_limit_h_max 10
_diffrn_reflns_limit_h_min -10
_diffrn_reflns_limit_k_max 12
_diffrn_reflns_limit_k_min -12
_diffrn_reflns_limit_l_max 19
_diffrn_reflns_limit_l_min -19
_diffrn_reflns_number 10997
_diffrn_reflns_theta_full 25.00
_diffrn_reflns_theta_max 28.4
_diffrn_reflns_theta_min 2.3
_diffrn_standards_number 0
_exptl_absorpt_coefficient_mu 0.440
_exptl_absorpt_correction_T_max 0.944
_exptl_absorpt_correction_T_min 0.896
_exptl_absorpt_correction_type multi-scan
_exptl_absorpt_process_details '(SADABS; Sheldrick, 1996)'
_exptl_crystal_colour colorless
_exptl_crystal_density_diffrn 1.391
_exptl_crystal_density_meas 1.390
_exptl_crystal_density_method 'not measured'
_exptl_crystal_description prism
_exptl_crystal_F_000 420
_exptl_crystal_size_max 0.25
_exptl_crystal_size_mid 0.25
_exptl_crystal_size_min 0.13
_refine_diff_density_max 0.556
_refine_diff_density_min -0.336
_refine_ls_extinction_method none
_refine_ls_goodness_of_fit_ref 1.048
_refine_ls_hydrogen_treatment constr
_refine_ls_matrix_type full
_refine_ls_number_parameters 226
_refine_ls_number_reflns 4863
_refine_ls_number_restraints 0
_refine_ls_restrained_S_all 1.048
_refine_ls_R_factor_all 0.0602
_refine_ls_R_factor_gt 0.0527
_refine_ls_shift/su_max 0.000
_refine_ls_shift/su_mean 0.000
_refine_ls_structure_factor_coef Fsqd
_refine_ls_weighting_details 'calc w=1/[\s^2^(Fo^2^)+(0.0937P)^2^+0.2730P] where P=(Fo^2^+2Fc^2^)/3'
_refine_ls_weighting_scheme calc
_refine_ls_wR_factor_gt 0.1514
_refine_ls_wR_factor_ref 0.1593
_reflns_number_gt 3635
_reflns_number_total 4863
_reflns_threshold_expression I>2\s(I)
_cod_data_source_file lh2891.cif
_cod_data_source_block I
_cod_depositor_comments
;
The following automatic conversions were performed:
'_geom_hbond_publ_flag' value 'Y' changed to 'y' according to
'/home/saulius/struct/CIF-dictionaries/cif_core.dic' dictionary named
'cif_core.dic' version 2.4.1 from 2010-06-29 (5 times).

Automatic conversion script
Id: cif_fix_enum 1527 2010-12-29 10:47:43Z saulius 

The following automatic conversions were performed:

'_geom_hbond_publ_flag' value 'Y' changed to 'y' according to
/home/saulius/struct/CIF-dictionaries/cif_core.dic dictionary named
'cif_core.dic' version 2.4.1 from 2010-06-29 (5 times).

Automatic conversion script
Id: cif_fix_values 1715 2011-07-08 13:25:40Z adriana 
;
_cod_database_code 2223473
_cod_database_fobs_code 2223473

loop_
_symmetry_equiv_pos_as_xyz
'x, y, z'
'-x, -y, -z'

loop_
_atom_site_type_symbol
_atom_site_label
_atom_site_fract_x
_atom_site_fract_y
_atom_site_fract_z
_atom_site_U_iso_or_equiv
_atom_site_adp_type
_atom_site_calc_flag
_atom_site_refinement_flags
_atom_site_occupancy
_atom_site_disorder_assembly
_atom_site_disorder_group
P P1 0.39158(8) 0.81933(6) 0.17033(4) 0.05033(18) Uani d . 1 . .
Cl Cl3 0.76222(12) 0.10544(8) 0.42621(5) 0.0856(3) Uani d . 1 . .
Cl Cl2 -0.32728(10) 0.63628(13) 0.43963(6) 0.0973(3) Uani d . 1 . .
O O8 0.6784(2) 0.33466(17) 0.03123(10) 0.0610(4) Uani d . 1 . .
H H8 0.7402 0.2713 -0.0061 0.092 Uiso calc R 1 . .
C C15 0.4115(3) 0.6327(2) 0.23264(13) 0.0462(4) Uani d . 1 . .
H H15 0.4946 0.6167 0.2803 0.055 Uiso calc R 1 . .
O O5 0.2676(2) 0.86066(17) 0.09700(11) 0.0619(4) Uani d . 1 . .
C C16 0.2269(3) 0.6284(2) 0.28494(13) 0.0449(4) Uani d . 1 . .
N N4 0.4997(3) 0.51803(19) 0.16550(12) 0.0555(5) Uani d . 1 . .
H H4 0.4846 0.5413 0.1069 0.067 Uiso calc R 1 . .
C C10 0.6279(3) 0.3174(2) 0.28709(14) 0.0506(5) Uani d . 1 . .
H H10 0.5652 0.3800 0.3356 0.061 Uiso calc R 1 . .
C C14 0.7033(3) 0.2733(2) 0.12175(14) 0.0474(4) Uani d . 1 . .
O O7 0.5926(3) 0.8172(2) 0.13357(14) 0.0790(5) Uani d . 1 . .
C C9 0.6079(2) 0.3719(2) 0.19319(14) 0.0435(4) Uani d . 1 . .
O O6 0.3313(3) 0.92357(18) 0.25403(11) 0.0662(5) Uani d . 1 . .
C C11 0.7415(3) 0.1695(2) 0.30794(15) 0.0550(5) Uani d . 1 . .
C C13 0.8153(3) 0.1274(3) 0.14481(17) 0.0600(6) Uani d . 1 . .
H H13 0.8783 0.0637 0.0969 0.072 Uiso calc R 1 . .
C C12 0.8360(3) 0.0736(3) 0.23795(18) 0.0634(6) Uani d . 1 . .
H H12 0.9121 -0.0251 0.2529 0.076 Uiso calc R 1 . .
C C21 0.1714(3) 0.6774(3) 0.37545(15) 0.0567(5) Uani d . 1 . .
H H21 0.2495 0.7088 0.4048 0.068 Uiso calc R 1 . .
C C19 -0.1119(3) 0.6310(3) 0.38023(17) 0.0622(6) Uani d . 1 . .
C C20 0.0014(3) 0.6800(3) 0.42263(16) 0.0646(6) Uani d . 1 . .
H H20 -0.0357 0.7150 0.4828 0.078 Uiso calc R 1 . .
C C17 0.1099(3) 0.5794(3) 0.24381(17) 0.0646(6) Uani d . 1 . .
H H17 0.1460 0.5448 0.1835 0.078 Uiso calc R 1 . .
C C18 -0.0595(4) 0.5810(4) 0.2904(2) 0.0754(7) Uani d . 1 . .
H H18 -0.1376 0.5487 0.2616 0.091 Uiso calc R 1 . .
C C22 0.3166(5) 1.0826(3) 0.2469(2) 0.0840(9) Uani d . 1 . .
H H22A 0.2271 1.1403 0.2048 0.101 Uiso calc R 1 . .
H H22B 0.4343 1.0945 0.2209 0.101 Uiso calc R 1 . .
C C24 0.6719(5) 0.8128(4) 0.0351(2) 0.0952(10) Uani d . 1 . .
H H24A 0.5890 0.7947 -0.0023 0.114 Uiso calc R 1 . .
H H24B 0.6872 0.9110 0.0124 0.114 Uiso calc R 1 . .
C C23 0.2602(5) 1.1411(4) 0.3403(2) 0.0903(10) Uani d . 1 . .
H H23A 0.2494 1.2477 0.3353 0.135 Uiso calc R 1 . .
H H23B 0.3504 1.0850 0.3813 0.135 Uiso calc R 1 . .
H H23C 0.1437 1.1292 0.3657 0.135 Uiso calc R 1 . .
C C25 0.8425(6) 0.6970(6) 0.0239(3) 0.148(2) Uani d . 1 . .
H H25A 0.8922 0.6963 -0.0417 0.222 Uiso calc R 1 . .
H H25B 0.8271 0.5996 0.0455 0.222 Uiso calc R 1 . .
H H25C 0.9252 0.7158 0.0601 0.222 Uiso calc R 1 . .

loop_
_atom_site_aniso_label
_atom_site_aniso_U_11
_atom_site_aniso_U_22
_atom_site_aniso_U_33
_atom_site_aniso_U_12
_atom_site_aniso_U_13
_atom_site_aniso_U_23
P1 0.0602(3) 0.0418(3) 0.0429(3) -0.0107(2) 0.0019(2) -0.0079(2)
Cl3 0.1068(6) 0.0725(4) 0.0536(4) 0.0006(4) -0.0165(3) 0.0075(3)
Cl2 0.0603(4) 0.1562(8) 0.0703(5) -0.0335(4) 0.0017(3) -0.0068(5)
O8 0.0729(10) 0.0504(8) 0.0449(8) 0.0014(7) -0.0067(7) -0.0104(6)
C15 0.0516(10) 0.0384(9) 0.0407(9) -0.0028(8) -0.0057(8) -0.0070(7)
O5 0.0798(11) 0.0474(8) 0.0463(8) -0.0043(7) -0.0086(7) -0.0038(6)
C16 0.0524(10) 0.0355(8) 0.0401(9) -0.0045(7) -0.0078(8) -0.0038(7)
N4 0.0666(11) 0.0432(9) 0.0396(8) 0.0062(8) -0.0066(8) -0.0081(7)
C10 0.0520(11) 0.0473(10) 0.0449(10) -0.0069(8) -0.0017(8) -0.0071(8)
C14 0.0460(10) 0.0457(10) 0.0455(10) -0.0072(8) -0.0037(8) -0.0088(8)
O7 0.0733(11) 0.0911(13) 0.0722(12) -0.0324(10) 0.0114(9) -0.0145(10)
C9 0.0404(9) 0.0386(9) 0.0463(10) -0.0062(7) -0.0030(7) -0.0062(7)
O6 0.0935(12) 0.0494(8) 0.0552(9) -0.0257(8) 0.0070(8) -0.0162(7)
C11 0.0576(12) 0.0496(11) 0.0498(11) -0.0071(9) -0.0092(9) -0.0002(9)
C13 0.0604(12) 0.0482(11) 0.0565(12) 0.0038(9) -0.0036(10) -0.0140(9)
C12 0.0623(13) 0.0452(11) 0.0655(14) 0.0060(9) -0.0101(11) -0.0042(10)
C21 0.0623(13) 0.0642(13) 0.0442(11) -0.0187(10) -0.0053(9) -0.0129(9)
C19 0.0513(11) 0.0742(15) 0.0531(12) -0.0124(10) -0.0051(9) 0.0004(11)
C20 0.0677(14) 0.0764(15) 0.0436(11) -0.0162(12) 0.0013(10) -0.0124(10)
C17 0.0645(13) 0.0807(16) 0.0500(12) -0.0205(12) -0.0052(10) -0.0212(11)
C18 0.0658(15) 0.103(2) 0.0634(15) -0.0306(14) -0.0073(12) -0.0221(14)
C22 0.120(2) 0.0619(15) 0.0744(17) -0.0419(16) 0.0128(16) -0.0183(13)
C24 0.084(2) 0.097(2) 0.079(2) -0.0163(17) 0.0210(16) 0.0078(17)
C23 0.119(3) 0.0762(18) 0.083(2) -0.0425(18) 0.0148(18) -0.0354(15)
C25 0.090(3) 0.164(4) 0.123(4) 0.017(3) 0.034(2) 0.008(3)

loop_
_atom_type_symbol
_atom_type_description
_atom_type_scat_dispersion_real
_atom_type_scat_dispersion_imag
_atom_type_scat_source
C C 0.0033 0.0016 'International Tables Vol C Tables 4.2.6.8 and 6.1.1.4'
H H 0.0000 0.0000 'International Tables Vol C Tables 4.2.6.8 and 6.1.1.4'
Cl Cl 0.1484 0.1585 'International Tables Vol C Tables 4.2.6.8 and 6.1.1.4'
N N 0.0061 0.0033 'International Tables Vol C Tables 4.2.6.8 and 6.1.1.4'
O O 0.0106 0.0060 'International Tables Vol C Tables 4.2.6.8 and 6.1.1.4'
P P 0.1023 0.0942 'International Tables Vol C Tables 4.2.6.8 and 6.1.1.4'

loop_
_geom_angle_atom_site_label_1
_geom_angle_atom_site_label_2
_geom_angle_atom_site_label_3
_geom_angle_site_symmetry_1
_geom_angle_site_symmetry_3
_geom_angle
_geom_angle_publ_flag
O5 P1 O6 . . 115.79(10) y
O5 P1 O7 . . 114.61(11) y
O6 P1 O7 . . 104.38(10) y
O5 P1 C15 . . 113.51(10) y
O6 P1 C15 . . 101.05(9) y
O7 P1 C15 . . 106.08(11) y
C14 O8 H8 . . 109.5 n
N4 C15 C16 . . 115.71(17) n
N4 C15 P1 . . 107.67(14) n
C16 C15 P1 . . 111.24(12) n
N4 C15 H15 . . 107.3 n
C16 C15 H15 . . 107.3 n
P1 C15 H15 . . 107.3 n
C17 C16 C21 . . 118.4(2) n
C17 C16 C15 . . 121.66(18) n
C21 C16 C15 . . 119.92(18) n
C9 N4 C15 . . 121.70(16) n
C9 N4 H4 . . 119.1 n
C15 N4 H4 . . 119.1 n
C11 C10 C9 . . 119.82(18) n
C11 C10 H10 . . 120.1 n
C9 C10 H10 . . 120.1 n
O8 C14 C13 . . 124.40(18) n
O8 C14 C9 . . 115.33(17) n
C13 C14 C9 . . 120.25(19) n
C24 O7 P1 . . 124.7(2) n
N4 C9 C10 . . 123.96(17) n
N4 C9 C14 . . 117.57(17) n
C10 C9 C14 . . 118.47(17) n
C22 O6 P1 . . 125.27(17) n
C12 C11 C10 . . 121.7(2) n
C12 C11 Cl3 . . 119.93(17) n
C10 C11 Cl3 . . 118.42(17) n
C14 C13 C12 . . 121.27(19) n
C14 C13 H13 . . 119.4 n
C12 C13 H13 . . 119.4 n
C11 C12 C13 . . 118.53(19) n
C11 C12 H12 . . 120.7 n
C13 C12 H12 . . 120.7 n
C20 C21 C16 . . 120.8(2) n
C20 C21 H21 . . 119.6 n
C16 C21 H21 . . 119.6 n
C20 C19 C18 . . 120.8(2) n
C20 C19 Cl2 . . 119.40(19) n
C18 C19 Cl2 . . 119.8(2) n
C19 C20 C21 . . 119.6(2) n
C19 C20 H20 . . 120.2 n
C21 C20 H20 . . 120.2 n
C18 C17 C16 . . 121.3(2) n
C18 C17 H17 . . 119.4 n
C16 C17 H17 . . 119.4 n
C17 C18 C19 . . 119.2(2) n
C17 C18 H18 . . 120.4 n
C19 C18 H18 . . 120.4 n
O6 C22 C23 . . 109.6(2) n
O6 C22 H22A . . 109.8 n
C23 C22 H22A . . 109.8 n
O6 C22 H22B . . 109.8 n
C23 C22 H22B . . 109.8 n
H22A C22 H22B . . 108.2 n
C25 C24 O7 . . 111.0(3) n
C25 C24 H24A . . 109.4 n
O7 C24 H24A . . 109.4 n
C25 C24 H24B . . 109.4 n
O7 C24 H24B . . 109.4 n
H24A C24 H24B . . 108.0 n
C22 C23 H23A . . 109.5 n
C22 C23 H23B . . 109.5 n
H23A C23 H23B . . 109.5 n
C22 C23 H23C . . 109.5 n
H23A C23 H23C . . 109.5 n
H23B C23 H23C . . 109.5 n
C24 C25 H25A . . 109.5 n
C24 C25 H25B . . 109.5 n
H25A C25 H25B . . 109.5 n
C24 C25 H25C . . 109.5 n
H25A C25 H25C . . 109.5 n
H25B C25 H25C . . 109.5 n

loop_
_geom_bond_atom_site_label_1
_geom_bond_atom_site_label_2
_geom_bond_site_symmetry_2
_geom_bond_distance
_geom_bond_publ_flag
P1 O5 . 1.4712(17) y
P1 O6 . 1.5531(16) y
P1 O7 . 1.565(2) y
P1 C15 . 1.819(2) y
Cl3 C11 . 1.743(2) n
Cl2 C19 . 1.745(3) n
O8 C14 . 1.370(2) n
O8 H8 . 0.8200 n
C15 N4 . 1.447(2) n
C15 C16 . 1.523(3) n
C15 H15 . 0.9800 n
C16 C17 . 1.381(3) n
C16 C21 . 1.387(3) n
N4 C9 . 1.384(2) n
N4 H4 . 0.8600 n
C10 C11 . 1.388(3) n
C10 C9 . 1.394(3) n
C10 H10 . 0.9300 n
C14 C13 . 1.376(3) n
C14 C9 . 1.407(3) n
O7 C24 . 1.450(4) n
O6 C22 . 1.436(3) n
C11 C12 . 1.377(3) n
C13 C12 . 1.384(3) n
C13 H13 . 0.9300 n
C12 H12 . 0.9300 n
C21 C20 . 1.382(3) n
C21 H21 . 0.9300 n
C19 C20 . 1.367(4) n
C19 C18 . 1.380(4) n
C20 H20 . 0.9300 n
C17 C18 . 1.377(4) n
C17 H17 . 0.9300 n
C18 H18 . 0.9300 n
C22 C23 . 1.457(4) n
C22 H22A . 0.9700 n
C22 H22B . 0.9700 n
C24 C25 . 1.402(5) n
C24 H24A . 0.9700 n
C24 H24B . 0.9700 n
C23 H23A . 0.9600 n
C23 H23B . 0.9600 n
C23 H23C . 0.9600 n
C25 H25A . 0.9600 n
C25 H25B . 0.9600 n
C25 H25C . 0.9600 n

loop_
_geom_hbond_atom_site_label_D
_geom_hbond_atom_site_label_H
_geom_hbond_atom_site_label_A
_geom_hbond_site_symmetry_A
_geom_hbond_distance_DH
_geom_hbond_distance_HA
_geom_hbond_distance_DA
_geom_hbond_angle_DHA
_geom_hbond_publ_flag
N4 H4 O8 2_665 0.86 2.48 3.286(3) 157 y
C24 H24B O5 2_675 0.97 2.57 3.504(4) 162 y
O8 H8 O5 2_665 0.82 1.92 2.636(2) 145 y
C15 H15 Cl2 1_655 0.98 2.91 3.872(3) 165 y
N4 H4 O8 . 0.86 2.28 2.634(3) 105 y
C24 H24A O5 . 0.97 2.59 3.029(5) 107 n

loop_
_geom_torsion_atom_site_label_1
_geom_torsion_atom_site_label_2
_geom_torsion_atom_site_label_3
_geom_torsion_atom_site_label_4
_geom_torsion_site_symmetry_1
_geom_torsion_site_symmetry_2
_geom_torsion_site_symmetry_3
_geom_torsion_site_symmetry_4
_geom_torsion
_geom_torsion_publ_flag
O5 P1 C15 N4 . . . . 65.76(17) n
O6 P1 C15 N4 . . . . -169.61(14) n
O7 P1 C15 N4 . . . . -60.97(16) n
O5 P1 C15 C16 . . . . -62.00(16) n
O6 P1 C15 C16 . . . . 62.62(15) n
O7 P1 C15 C16 . . . . 171.27(13) n
N4 C15 C16 C17 . . . . -30.9(3) n
P1 C15 C16 C17 . . . . 92.4(2) n
N4 C15 C16 C21 . . . . 150.44(18) n
P1 C15 C16 C21 . . . . -86.3(2) n
C16 C15 N4 C9 . . . . -84.7(2) n
P1 C15 N4 C9 . . . . 150.18(17) n
O5 P1 O7 C24 . . . . -16.7(3) n
O6 P1 O7 C24 . . . . -144.4(2) n
C15 P1 O7 C24 . . . . 109.4(2) n
C15 N4 C9 C10 . . . . 6.3(3) n
C15 N4 C9 C14 . . . . -173.55(18) n
C11 C10 C9 N4 . . . . -179.1(2) n
C11 C10 C9 C14 . . . . 0.7(3) n
O8 C14 C9 N4 . . . . 0.3(3) n
C13 C14 C9 N4 . . . . 179.0(2) n
O8 C14 C9 C10 . . . . -179.55(19) n
C13 C14 C9 C10 . . . . -0.9(3) n
O5 P1 O6 C22 . . . . -65.0(3) n
O7 P1 O6 C22 . . . . 62.0(3) n
C15 P1 O6 C22 . . . . 172.0(2) n
C9 C10 C11 C12 . . . . -0.2(4) n
C9 C10 C11 Cl3 . . . . -179.79(16) n
O8 C14 C13 C12 . . . . 179.0(2) n
C9 C14 C13 C12 . . . . 0.5(4) n
C10 C11 C12 C13 . . . . -0.2(4) n
Cl3 C11 C12 C13 . . . . 179.4(2) n
C14 C13 C12 C11 . . . . 0.1(4) n
C17 C16 C21 C20 . . . . -1.3(3) n
C15 C16 C21 C20 . . . . 177.43(19) n
C18 C19 C20 C21 . . . . -1.0(4) n
Cl2 C19 C20 C21 . . . . -179.39(19) n
C16 C21 C20 C19 . . . . 1.3(4) n
C21 C16 C17 C18 . . . . 1.0(4) n
C15 C16 C17 C18 . . . . -177.7(2) n
C16 C17 C18 C19 . . . . -0.7(4) n
C20 C19 C18 C17 . . . . 0.7(4) n
Cl2 C19 C18 C17 . . . . 179.1(2) n
P1 O6 C22 C23 . . . . -178.8(2) n
P1 O7 C24 C25 . . . . -130.1(4) n
